data_7050261
loop_
_publ_author_name
'Albert Escuer'
'Merc\`e Font-Bard\'ia'
'Salah S. Massoud'
'Franz A. Mautner'
'Evaristo Pe\~nalba'
'Xavier Solans'
'Ramon Vicente'

_publ_section_title
;
 Three new dinuclear copper(II) complexes with [Cu(\m1,3-N3)2Cu]2+ and
 [Cu(\m1,1-N3)2Cu]2+ asymmetrical cores: syntheses, structures and
 magnetic behaviour
;
_journal_issue 6
_journal_name_full 'New J. Chem.'
_journal_page_first 681
_journal_page_last 686
_journal_paper_doi 10.1039/b314526c
_journal_volume 28
_journal_year 2004
_chemical_formula_sum 'C20 H50 Cl2 Cu2 N12 O8'
_chemical_formula_weight 784.70
_chemical_name_systematic
;
?
;
_space_group_IT_number 15
_symmetry_space_group_name_Hall '-C 2yc'
_symmetry_space_group_name_H-M 'C 1 2/c 1'
_atom_sites_solution_hydrogens geom
_atom_sites_solution_primary direct
_atom_sites_solution_secondary difmap
_audit_creation_method SHELXL
_cell_angle_alpha 90.00
_cell_angle_beta 104.65(2)
_cell_angle_gamma 90.00
_cell_formula_units_Z 4
_cell_length_a 23.638(2)
_cell_length_b 11.011(2)
_cell_length_c 13.924(2)
_cell_measurement_temperature 293(2)
_cell_volume 3506.3(9)
_computing_structure_refinement 'SHELXL-93 (Sheldrick, 1993)'
_computing_structure_solution 'SHELXS-86 (Sheldrick, 1990)'
_diffrn_ambient_temperature 293(2)
_diffrn_radiation_monochromator graphite
_diffrn_radiation_source 'fine-focus sealed tube'
_diffrn_radiation_type MoK\a
_diffrn_radiation_wavelength 0.71069
_diffrn_reflns_av_R_equivalents 0.0680
_diffrn_reflns_av_sigmaI/netI 0.0516
_diffrn_reflns_limit_h_max 31
_diffrn_reflns_limit_h_min -31
_diffrn_reflns_limit_k_max 14
_diffrn_reflns_limit_k_min 0
_diffrn_reflns_limit_l_max 18
_diffrn_reflns_limit_l_min 0
_diffrn_reflns_number 1717
_diffrn_reflns_theta_max 29.43
_diffrn_reflns_theta_min 3.46
_exptl_absorpt_coefficient_mu 1.423
_exptl_crystal_density_diffrn 1.487
_exptl_crystal_F_000 1640
_refine_diff_density_max 0.282
_refine_diff_density_min -0.460
_refine_diff_density_rms 0.066
_refine_ls_extinction_coef 0.0028(6)
_refine_ls_extinction_expression Fc^*^=kFc[1+0.001xFc^2^\l^3^/sin(2\q)]^-1/4^
_refine_ls_extinction_method SHELXL
_refine_ls_goodness_of_fit_all 0.915
_refine_ls_goodness_of_fit_obs 0.912
_refine_ls_matrix_type full
_refine_ls_number_parameters 276
_refine_ls_number_reflns 1631
_refine_ls_number_restraints 0
_refine_ls_restrained_S_all 1.551
_refine_ls_restrained_S_obs 0.912
_refine_ls_R_factor_all 0.0587
_refine_ls_R_factor_obs 0.0455
_refine_ls_shift/esd_max -0.283
_refine_ls_shift/esd_mean 0.019
_refine_ls_structure_factor_coef Fsqd
_refine_ls_weighting_details 'w=1/[\s^2^(Fo^2^)+(0.1000P)^2^+0.0000P] where P=(Fo^2^+2Fc^2^)/3'
_refine_ls_weighting_scheme calc
_refine_ls_wR_factor_all 0.2011
_refine_ls_wR_factor_obs 0.1186
_reflns_number_observed 1622
_reflns_number_total 1652
_reflns_observed_criterion >2sigma(I)
_cod_data_source_file b314526c.txt
_cod_data_source_block ae03
_cod_depositor_comments
;
The following automatic conversions were performed:

'_refine_ls_weighting_scheme' value 'calc
w=1/[\s^2^(Fo^2^)+(0.1000P)^2^+0.0000P] where P=(Fo^2^+2Fc^2^)/3' was
changed to 'calc'. New tag '_refine_ls_weighting_details' was
created. The value of the new tag was set to
'w=1/[\s^2^(Fo^2^)+(0.1000P)^2^+0.0000P] where P=(Fo^2^+2Fc^2^)/3'.

Automatic conversion script
Id: cif_fix_values 3143 2015-03-26 13:38:13Z robertas 
;
_cod_database_code 7050261

loop_
_symmetry_equiv_pos_as_xyz
'x, y, z'
'x, -y, z+1/2'
'x+1/2, y+1/2, z'
'x+1/2, -y+1/2, z+1/2'
'-x, -y, -z'
'-x, y, -z-1/2'
'-x+1/2, -y+1/2, -z'
'-x+1/2, y+1/2, -z-1/2'

loop_
_atom_site_aniso_label
_atom_site_aniso_U_11
_atom_site_aniso_U_22
_atom_site_aniso_U_33
_atom_site_aniso_U_23
_atom_site_aniso_U_13
_atom_site_aniso_U_12
Cu 0.0397(5) 0.0542(6) 0.0444(5) 0.0033(5) 0.0103(3) 0.0034(5)
N1 0.041(3) 0.099(6) 0.071(4) 0.038(4) 0.021(3) 0.008(4)
N2 0.045(3) 0.059(4) 0.038(3) 0.006(3) 0.012(3) -0.009(3)
N3 0.050(4) 0.064(4) 0.050(3) 0.013(3) 0.015(3) 0.010(3)
N4 0.047(3) 0.069(4) 0.048(4) 0.002(3) 0.012(3) 0.001(3)
N5 0.047(3) 0.064(4) 0.048(3) 0.010(3) 0.016(3) 0.020(3)
N6 0.043(3) 0.052(4) 0.067(4) 0.006(3) 0.018(3) 0.007(3)
C1 0.068(6) 0.077(8) 0.057(5) -0.011(5) 0.006(4) -0.015(5)
C2 0.051(4) 0.111(8) 0.050(5) 0.015(6) 0.006(4) 0.000(6)
C3 0.078(6) 0.091(8) 0.064(6) 0.013(5) 0.029(6) 0.039(6)
C4 0.074(6) 0.050(6) 0.080(6) -0.003(4) 0.038(5) 0.015(4)
C5 0.071(6) 0.075(6) 0.074(6) -0.016(5) 0.009(5) 0.012(5)
C6 0.133(9) 0.083(8) 0.109(8) -0.034(7) 0.003(7) -0.003(7)
C7 0.057(5) 0.072(6) 0.057(5) 0.013(4) 0.025(4) 0.015(4)
C8 0.096(6) 0.094(7) 0.067(5) 0.028(5) 0.037(5) 0.033(5)
C9 0.055(5) 0.071(6) 0.079(6) -0.006(5) 0.003(5) -0.002(5)
C10 0.085(7) 0.099(8) 0.107(8) -0.018(6) 0.014(6) -0.020(6)
Cl 0.0427(10) 0.0884(15) 0.0492(11) 0.0028(11) 0.0115(8) -0.0017(10)
O1 0.091(17) 0.142(29) 0.124(19) -0.019(18) -0.031(13) -0.006(20)
O1' 0.078(11) 0.098(17) 0.101(18) -0.055(15) -0.053(13) 0.024(16)
O2 0.057(9) 0.093(18) 0.059(15) 0.003(11) 0.004(11) 0.016(11)
O2' 0.063(14) 0.074(15) 0.069(17) 0.009(12) 0.030(14) 0.012(10)
O3 0.088(12) 0.052(10) 0.097(16) -0.013(10) 0.040(12) -0.023(8)
O3' 0.082(14) 0.113(21) 0.092(16) 0.019(12) 0.049(12) 0.022(13)
O4 0.100(5) 0.185(7) 0.073(4) -0.003(5) 0.046(4) -0.004(5)

loop_
_atom_site_label
_atom_site_type_symbol
_atom_site_fract_x
_atom_site_fract_y
_atom_site_fract_z
_atom_site_U_iso_or_equiv
_atom_site_thermal_displace_type
_atom_site_occupancy
_atom_site_calc_flag
_atom_site_refinement_flags
_atom_site_disorder_group
Cu Cu 0.39691(3) 0.60803(8) 0.41415(6) 0.0462(3) Uani 1 d . .
N1 N 0.4943(3) 0.5922(6) 0.3973(5) 0.069(2) Uani 1 d . .
N2 N 0.5341(3) 0.5301(6) 0.4251(4) 0.0471(14) Uani 1 d . .
N3 N 0.4227(3) 0.5303(5) 0.5487(4) 0.054(2) Uani 1 d . .
N4 N 0.3628(3) 0.4537(6) 0.3439(4) 0.055(2) Uani 1 d . .
N5 N 0.3595(2) 0.6918(5) 0.2823(4) 0.052(2) Uani 1 d . .
N6 N 0.4007(3) 0.7784(5) 0.4746(5) 0.053(2) Uani 1 d . .
C1 C 0.3310(4) 0.4818(9) 0.2395(6) 0.069(3) Uani 1 d . .
C2 C 0.3102(4) 0.6100(11) 0.2340(6) 0.072(3) Uani 1 d . .
C3 C 0.3390(4) 0.8114(10) 0.3115(7) 0.076(3) Uani 1 d . .
C4 C 0.3848(4) 0.8672(7) 0.3930(7) 0.065(2) Uani 1 d . .
C5 C 0.4010(4) 0.3442(9) 0.3523(7) 0.075(3) Uani 1 d . .
C6 C 0.3692(5) 0.2278(8) 0.3238(7) 0.113(4) Uani 1 d . .
H6 H 0.3969(5) 0.1624(8) 0.3313(7) 0.078(5) Uiso 1 calc R .
H6A H 0.3470(5) 0.2323(8) 0.2559(7) 0.078(5) Uiso 1 calc R .
H6B H 0.3434(5) 0.2138(8) 0.3658(7) 0.078(5) Uiso 1 calc R .
C7 C 0.4027(3) 0.7070(9) 0.2205(6) 0.060(2) Uani 1 d . .
C8 C 0.3785(4) 0.7611(8) 0.1179(6) 0.083(3) Uani 1 d . .
H8 H 0.4093(4) 0.7671(8) 0.0843(6) 0.078(5) Uiso 1 calc R .
H8A H 0.3631(4) 0.8405(8) 0.1241(6) 0.078(5) Uiso 1 calc R .
H8B H 0.3480(4) 0.7099(8) 0.0803(6) 0.078(5) Uiso 1 calc R .
C9 C 0.4559(4) 0.8099(9) 0.5496(7) 0.071(2) Uani 1 d . .
C10 C 0.4540(4) 0.9318(8) 0.5995(8) 0.099(3) Uani 1 d . .
H10 H 0.4907(4) 0.9463(8) 0.6466(8) 0.078(5) Uiso 1 calc R .
H10A H 0.4232(4) 0.9314(8) 0.6331(8) 0.078(5) Uiso 1 calc R .
H10B H 0.4468(4) 0.9949(8) 0.5502(8) 0.078(5) Uiso 1 calc R .
Cl Cl 0.26096(8) 1.0414(2) 0.04533(14) 0.0602(6) Uani 1 d . .
O1 O 0.3045(19) 1.1205(25) 0.1014(30) 0.130(11) Uani 0.50 d P .
O1' O 0.3077(17) 1.0653(23) 0.1272(23) 0.106(11) Uani 0.50 d P .
O2 O 0.2079(18) 1.1060(38) 0.0115(19) 0.071(7) Uani 0.50 d P .
O2' O 0.2149(16) 1.1310(33) 0.0453(18) 0.066(7) Uani 0.50 d P .
O3 O 0.2392(11) 0.9158(21) 0.0601(16) 0.076(6) Uani 0.50 d P .
O3' O 0.2529(10) 0.9496(24) 0.1028(16) 0.091(7) Uani 0.50 d P .
O4 O 0.2794(3) 1.0220(7) -0.0402(4) 0.115(2) Uani 1 d . .
HN4 H 0.3347(34) 0.4483(69) 0.3741(57) 0.078(5) Uiso 1 d . .
HN6 H 0.3694(33) 0.7745(66) 0.4999(54) 0.078(5) Uiso 1 d . .
H1 H 0.3583(35) 0.4623(69) 0.1992(56) 0.078(5) Uiso 1 d . .
H1A H 0.3064(35) 0.4207(72) 0.2265(58) 0.078(5) Uiso 1 d . .
H2 H 0.2825(35) 0.6225(65) 0.2765(57) 0.078(5) Uiso 1 d . .
H2A H 0.2955(35) 0.6324(74) 0.1786(61) 0.078(5) Uiso 1 d . .
H3 H 0.3038(33) 0.7908(65) 0.3413(53) 0.078(5) Uiso 1 d . .
H3A H 0.3314(41) 0.8467(84) 0.2690(64) 0.078(5) Uiso 1 d . .
H4 H 0.4174(36) 0.8833(65) 0.3674(59) 0.078(5) Uiso 1 d . .
H4A H 0.3684(32) 0.9499(70) 0.4164(53) 0.078(5) Uiso 1 d . .
H5 H 0.4226(35) 0.3622(70) 0.3072(59) 0.078(5) Uiso 1 d . .
H5A H 0.4207(36) 0.3408(75) 0.4160(59) 0.078(5) Uiso 1 d . .
H7 H 0.4159(35) 0.6328(74) 0.2156(58) 0.078(5) Uiso 1 d . .
H7A H 0.4266(36) 0.7630(68) 0.2556(60) 0.078(5) Uiso 1 d . .
H9 H 0.4870(33) 0.8020(64) 0.5071(53) 0.078(5) Uiso 1 d . .
H9A H 0.4590(35) 0.7596(67) 0.6089(60) 0.078(5) Uiso 1 d . .

loop_
_atom_type_symbol
_atom_type_description
_atom_type_scat_dispersion_real
_atom_type_scat_dispersion_imag
_atom_type_scat_source
C C 0.0033 0.0016 'International Tables Vol C Tables 4.2.6.8 and 6.1.1.4'
H H 0.0000 0.0000 'International Tables Vol C Tables 4.2.6.8 and 6.1.1.4'
N N 0.0061 0.0033 'International Tables Vol C Tables 4.2.6.8 and 6.1.1.4'
O O 0.0106 0.0060 'International Tables Vol C Tables 4.2.6.8 and 6.1.1.4'
Cl Cl 0.1484 0.1585 'International Tables Vol C Tables 4.2.6.8 and 6.1.1.4'
Cu Cu 0.3201 1.2651 'International Tables Vol C Tables 4.2.6.8 and 6.1.1.4'

loop_
_geom_angle_atom_site_label_1
_geom_angle_atom_site_label_2
_geom_angle_atom_site_label_3
_geom_angle
_geom_angle_site_symmetry_1
_geom_angle_site_symmetry_3
_geom_angle_publ_flag
N3 Cu N4 94.8(2) . . ?
N3 Cu N5 171.7(2) . . ?
N4 Cu N5 85.2(2) . . ?
N3 Cu N6 92.0(2) . . ?
N4 Cu N6 159.7(2) . . ?
N5 Cu N6 85.4(2) . . ?
N3 Cu N1 89.3(2) . . ?
N4 Cu N1 99.7(3) . . ?
N5 Cu N1 98.9(2) . . ?
N6 Cu N1 99.5(3) . . ?
N2 N1 Cu 137.8(5) . . ?
N1 N2 N3 176.2(6) . 5_666 ?
N2 N3 Cu 123.8(4) 5_666 . ?
C1 N4 C5 112.9(7) . . ?
C1 N4 Cu 109.8(5) . . ?
C5 N4 Cu 118.8(5) . . ?
C1 N4 HN4 103.1(51) . . ?
C5 N4 HN4 115.2(52) . . ?
Cu N4 HN4 94.8(51) . . ?
C2 N5 C3 112.7(7) . . ?
C2 N5 C7 112.1(6) . . ?
C3 N5 C7 111.8(7) . . ?
C2 N5 Cu 104.1(5) . . ?
C3 N5 Cu 104.5(4) . . ?
C7 N5 Cu 111.2(4) . . ?
C4 N6 C9 113.1(7) . . ?
C4 N6 Cu 108.4(5) . . ?
C9 N6 Cu 116.1(5) . . ?
C4 N6 HN6 105.1(48) . . ?
C9 N6 HN6 113.4(48) . . ?
Cu N6 HN6 99.4(48) . . ?
N4 C1 C2 109.0(7) . . ?
N4 C1 H1 105.6(46) . . ?
C2 C1 H1 115.8(46) . . ?
N4 C1 H1A 100.8(53) . . ?
C2 C1 H1A 121.5(53) . . ?
H1 C1 H1A 102.2(68) . . ?
C1 C2 N5 109.8(7) . . ?
C1 C2 H2 111.0(44) . . ?
N5 C2 H2 101.8(45) . . ?
C1 C2 H2A 113.4(63) . . ?
N5 C2 H2A 110.2(62) . . ?
H2 C2 H2A 110.0(76) . . ?
C4 C3 N5 110.4(7) . . ?
C4 C3 H3 106.5(40) . . ?
N5 C3 H3 105.1(41) . . ?
C4 C3 H3A 113.7(84) . . ?
N5 C3 H3A 107.1(80) . . ?
H3 C3 H3A 113.7(90) . . ?
N6 C4 C3 108.0(7) . . ?
N6 C4 H4 109.9(47) . . ?
C3 C4 H4 107.1(49) . . ?
N6 C4 H4A 111.8(40) . . ?
C3 C4 H4A 109.5(40) . . ?
H4 C4 H4A 110.4(61) . . ?
C6 C5 N4 114.8(8) . . ?
C6 C5 H5 109.4(51) . . ?
N4 C5 H5 101.5(51) . . ?
C6 C5 H5A 109.3(57) . . ?
N4 C5 H5A 105.3(54) . . ?
H5 C5 H5A 116.6(79) . . ?
C5 C6 H6 109.5(6) . . ?
C5 C6 H6A 109.5(6) . . ?
H6 C6 H6A 109.5 . . ?
C5 C6 H6B 109.5(6) . . ?
H6 C6 H6B 109.5 . . ?
H6A C6 H6B 109.5 . . ?
N5 C7 C8 115.7(6) . . ?
N5 C7 H7 104.2(52) . . ?
C8 C7 H7 110.3(54) . . ?
N5 C7 H7A 101.0(51) . . ?
C8 C7 H7A 106.2(52) . . ?
H7 C7 H7A 119.7(75) . . ?
C7 C8 H8 109.5(4) . . ?
C7 C8 H8A 109.5(5) . . ?
H8 C8 H8A 109.5 . . ?
C7 C8 H8B 109.5(5) . . ?
H8 C8 H8B 109.5 . . ?
H8A C8 H8B 109.5 . . ?
N6 C9 C10 113.8(7) . . ?
N6 C9 H9 101.4(40) . . ?
C10 C9 H9 115.8(41) . . ?
N6 C9 H9A 108.9(48) . . ?
C10 C9 H9A 96.8(45) . . ?
H9 C9 H9A 120.6(66) . . ?
C9 C10 H10 109.5(5) . . ?
C9 C10 H10A 109.5(5) . . ?
H10 C10 H10A 109.5 . . ?
C9 C10 H10B 109.5(6) . . ?
H10 C10 H10B 109.5 . . ?
H10A C10 H10B 109.5 . . ?
O3' Cl O4 121.6(10) . . ?
O3' Cl O1' 81.7(17) . . ?
O4 Cl O1' 112.0(18) . . ?
O3' Cl O1 109.2(17) . . ?
O4 Cl O1 103.0(21) . . ?
O1' Cl O1 28.8(18) . . ?
O3' Cl O2' 106.9(18) . . ?
O4 Cl O2' 119.9(11) . . ?
O1' Cl O2' 107.8(16) . . ?
O1 Cl O2' 91.2(19) . . ?
O3' Cl O2 109.4(21) . . ?
O4 Cl O2 103.7(12) . . ?
O1' Cl O2 128.9(16) . . ?
O1 Cl O2 109.4(19) . . ?
O2' Cl O2 21.3(15) . . ?
O3' Cl O3 28.0(10) . . ?
O4 Cl O3 99.7(9) . . ?
O1' Cl O3 106.7(16) . . ?
O1 Cl O3 135.4(14) . . ?
O2' Cl O3 109.7(18) . . ?
O2 Cl O3 101.7(21) . . ?
O1' O1 Cl 73.7(52) . . ?
O1 O1' Cl 77.5(50) . . ?
O1 O1' O3' 122.8(62) . . ?
Cl O1' O3' 47.6(13) . . ?
O2' O2 Cl 85.1(82) . . ?
O2 O2' Cl 73.6(81) . . ?
O3' O3 Cl 62.1(37) . . ?
O3 O3' Cl 89.9(42) . . ?
O3 O3' O1' 133.8(47) . . ?
Cl O3' O1' 50.7(12) . . ?

loop_
_geom_bond_atom_site_label_1
_geom_bond_atom_site_label_2
_geom_bond_distance
_geom_bond_site_symmetry_2
_geom_bond_publ_flag
Cu N3 2.009(5) . ?
Cu N4 2.023(6) . ?
Cu N5 2.045(5) . ?
Cu N6 2.049(6) . ?
Cu N1 2.380(6) . ?
N1 N2 1.148(8) . ?
N2 N3 1.195(8) 5_666 ?
N3 N2 1.195(8) 5_666 ?
N4 C1 1.490(10) . ?
N4 C5 1.494(11) . ?
N4 HN4 0.87(8) . ?
N5 C2 1.492(11) . ?
N5 C3 1.494(11) . ?
N5 C7 1.503(9) . ?
N6 C4 1.474(10) . ?
N6 C9 1.492(10) . ?
N6 HN6 0.90(7) . ?
C1 C2 1.491(13) . ?
C1 H1 0.98(8) . ?
C1 H1A 0.88(8) . ?
C2 H2 0.99(8) . ?
C2 H2A 0.80(8) . ?
C3 C4 1.488(13) . ?
C3 H3 1.05(8) . ?
C3 H3A 0.69(8) . ?
C4 H4 0.94(8) . ?
C4 H4A 1.07(8) . ?
C5 C6 1.488(12) . ?
C5 H5 0.92(8) . ?
C5 H5A 0.89(8) . ?
C6 H6 0.96 . ?
C6 H6A 0.96 . ?
C6 H6B 0.96 . ?
C7 C8 1.520(10) . ?
C7 H7 0.88(8) . ?
C7 H7A 0.89(8) . ?
C8 H8 0.96 . ?
C8 H8A 0.96 . ?
C8 H8B 0.96 . ?
C9 C10 1.517(12) . ?
C9 H9 1.06(7) . ?
C9 H9A 0.98(8) . ?
C10 H10 0.96 . ?
C10 H10A 0.96 . ?
C10 H10B 0.96 . ?
Cl O3' 1.33(3) . ?
Cl O4 1.384(6) . ?
Cl O1' 1.40(3) . ?
Cl O1 1.42(4) . ?
Cl O2' 1.47(4) . ?
Cl O2 1.41(4) . ?
Cl O3 1.51(2) . ?
O1 O1' 0.70(5) . ?
O1' O3' 1.79(4) . ?
O2 O2' 0.53(4) . ?
O3 O3' 0.71(2) . ?
